data_2000842
loop_
_publ_author_name
'Brunet, J.-J.'
'Dahan, F.'
'Passelaigue, E.'

_publ_section_title
;
 Structure of bis(triphenylphosphine)iminium
 tetracarbonyl(\a-ethoxycarbonylethyl)ferrate:
 [{(C~6~H~5~)~3~P}~2~N][Fe(CO)~4~{CH(CH~3~)COOC~2~H~5~}]
;
_journal_issue 6
_journal_name_full 'Acta Crystallographica Section C'
_journal_page_first 1103
_journal_page_last 1105
_journal_paper_doi 10.1107/S0108270191012945
_journal_volume 48
_journal_year 1992
_chemical_formula_sum 'C45 H39 Fe N O6 P2'
_chemical_formula_weight 807.6
_space_group_crystal_system triclinic
_space_group_IT_number 2
_space_group_name_Hall '-P 1'
_space_group_name_H-M_alt 'P -1'
_cell_angle_alpha 93.880(10)
_cell_angle_beta 95.710(10)
_cell_angle_gamma 106.860(10)
_cell_formula_units_Z 4
_cell_length_a 16.908(2)
_cell_length_b 27.038(3)
_cell_length_c 9.5310(10)
_cell_volume 4127.8(8)
_diffrn_radiation_type Mo
_diffrn_radiation_wavelength 0.71073
_exptl_absorpt_coefficient_mu 0.49
_exptl_crystal_density_diffrn 1.30
_exptl_crystal_F_000 1680
_cod_data_source_file pa0260.cif
_cod_data_source_block pa0260a
_cod_depositor_comments
;
 Updating space group information and adding the symmetry operation list.

 Antanas Vaitkus,
 2018-06-14
;
_cod_original_cell_volume 4128(2)
_cod_original_formula_sum 'C45 H39 Fe1 N1 O6 P2'
_cod_database_code 2000842

loop_
_space_group_symop_id
_space_group_symop_operation_xyz
1 x,y,z
2 -x,-y,-z

loop_
_atom_site_label
_atom_site_fract_x
_atom_site_fract_y
_atom_site_fract_z
_atom_site_U_iso_or_equiv
Fe(a) .20862(2) .203920(10) .60309(4) .0379(7)
C(1a) .2747(2) .23060(10) .7622(3) .058(6)
O(1a) .3172(2) .24870(10) .8653(3) .106(7)
C(2a) .1956(2) .13890(10) .5458(3) .052(6)
O(2a) .18750(10) .09522(9) .5121(3) .082(5)
C(3a) .1768(2) .25010(10) .5064(3) .061(6)
O(3a) .1530(2) .28060(10) .4525(3) .106(6)
C(4a) .1148(2) .18970(10) .6798(3) .049(6)
O(4a) .05390(10) .18174(9) .7287(3) .075(5)
C(5a) .3217(2) .22210(10) .5031(3) .047(5)
H(C5a) .342(2) .2598(2) .518(3) .060
C(6a) .3861(2) .19670(10) .5661(4) .072(7)
C(7a) .2936(2) .20140(10) .3545(3) .054(6)
O(5a) .2924(2) .16052(8) .2949(2) .077(5)
O(6a) .2664(2) .23605(8) .2799(2) .072(5)
C(8a) .2277(2) .2181(2) .1359(4) .086(9)
C(9a) .1422(3) .2196(2) .1171(4) .100(10)
Fe(b) .31290(2) .687620(10) .54799(4) .0410(7)
C(1b) .2874(2) .71890(10) .6994(3) .052(6)
O(1b) .27810(10) .74080(10) .8018(3) .078(5)
C(2b) .3295(2) .72220(10) .3962(3) .051(6)
O(2b) .3431(2) .74550(9) .2993(2) .080(5)
C(3b) .3104(2) .62160(10) .5497(3) .041(5)
O(3b) .31130(10) .57900(8) .5516(2) .064(4)
C(4b) .4188(2) .70960(10) .6189(3) .051(6)
O(4b) .48800(10) .72437(9) .6654(3) .071(5)
C(5b) .1830(2) .65450(10) .4540(3) .048(5)
H(C5b) .160(2) .6284(8) .516(2) .060
C(6b) .1735(2) .63180(10) .3023(3) .069(7)
C(7b) .1449(2) .69670(10) .4690(4) .055(6)
O(5b) .13830(10) .72665(9) .3830(3) .084(5)
O(6b) .11410(10) .69895(7) .5941(2) .060(4)
C(8b) .0844(2) .74220(10) .6299(4) .082(8)
C(9b) .0556(2) .7372(2) .7709(4) .092(9)
N(1) .74060(10) .50464(7) .8623(2) .031(3)
P(1) .71409(4) .47503(2) .99553(6) .0280(10)
C(1c) .67813(9) .51257(6) 1.12350(10) .0274(5)
C(2c) .60994(9) .52907(6) 1.07730(10) .0330(6)
C(3c) .58429(9) .56281(6) 1.16690(10) .0402(6)
C(4C) .62683(9) .58005(6) 1.30250(10) .0470(7)
C(5c) .69503(9) .56355(6) 1.34870(10) .0540(8)
C(6c) .72068(9) .52981(6) 1.25920(10) .0428(7)
C(7c) .79911(9) .45562(5) 1.0772(2) .0302(5)
C(8c) .87863(9) .49123(5) 1.0938(2) .0426(7)
C(9c) .94646(9) .47766(5) 1.1567(2) .0465(7)
C(10c) .93476(9) .42847(5) 1.2029(2) .0440(7)
C(11c) .85524(9) .39286(5) 1.1863(2) .0526(7)
C(12c) .78742(9) .40643(5) 1.1234(2) .0474(7)
C(13c) .62946(9) .41780(6) .94110(10) .0291(5)
C(14c) .61447(9) .39616(6) .80040(10) .0391(6)
C(15c) .55204(9) .34928(6) .75990(10) .0479(7)
C(16c) .50459(9) .32405(6) .86020(10) .0578(8)
C(17c) .51958(9) .34570(6) 1.00090(10) .0524(7)
C(18c) .58201(9) .39257(6) 1.04140(10) .0403(6)
P(2) .76712(4) .56141(2) .81760(6) .0270(10)
C(19c) .83247(9) .56249(4) .6800(2) .0260(5)
C(20c) .86981(9) .60901(4) .6253(2) .0327(6)
C(21c) .91924(9) .60941(4) .5164(2) .0415(6)
C(22c) .93132(9) .56328(4) .4621(2) .0449(7)
C(23c) .89397(9) .51676(4) .5168(2) .0415(6)
C(24c) .84455(9) .51637(4) .6257(2) .0329(6)
C(25c) .67756(9) .57910(4) .7458(2) .0284(5)
C(26c) .60275(9) .53972(4) .7061(2) .0351(6)
C(27c) .53184(9) .55194(4) .6515(2) .402(6)
C(28c) .53574(9) .60353(4) .6366(2) .0431(7)
C(29c) .61056(9) .64291(4) .6763(2) .0446(7)
C(30c) .68147(9) .63070(4) .7309(2) .0372(6)
C(31c) .82580(9) .61116(6) .9548(2) .0306(5)
C(32c) .91225(9) .62233(6) .9765(2) .0427(7)
C(33c) .95851(9) .65779(6) 1.0894(2) .0539(8)
C(34c) .91833(9) .68208(6) 1.1805(2) .0586(8)
C(35c) .83188(9) .67091(6) 1.1587(2) .0561(8)
C(36c) .78561(9) .63545(6) 1.0459(2) .0432(7)
N(2) .68840(10) .01404(8) .0918(2) .037(4)
P(3) .74683(4) .06952(2) .15549(7) .0320(10)
C(1d) .68901(9) .09834(6) .26420(10) .0333(6)
C(2d) .60395(9) .08896(6) .22390(10) .0423(6)
C(3d) .55846(9) .11318(6) .30410(10) .0510(7)
C(4d) .59804(9) .14677(6) .42470(10) .0497(7)
C(5d) .68311(9) .15614(6) .46500(10) .0487(7)
C(6d) .72859(9) .13193(6) .38480(10) .0413(6)
C(7d) .83709(8) .06747(6) .2686(2) .0333(6)
C(8d) .82701(8) .02869(6) .3605(2) .0439(7)
C(9d) .89313(8) .02853(6) .4603(2) .0530(7)
C(10d) .96934(8) .06715(6) .4681(2) .0535(8)
C(11d) .97943(8) .10593(6) .3763(2) .0540(8)
C(12d) .91330(8) .10609(6) .2765(2) .0455(7)
C(13d) .78290(10) .11228(7) .0246(2) .0366(6)
C(14d) .75640(10) .15601(7) .0072(2) .0479(7)
C(15d) .78350(10) .18743(7) -.0993(2) .0638(9)
C(16d) .83720(10) .17512(7) -.1885(2) .0633(9)
C(17d) .86370(10) .13139(7) -.1711(2) .0608(8)
C(18d) .83660(10) .09996(7) -.0646(2) .0490(7)
P(4) .68562(4) -.03248(2) -.01943(7) .0310(10)
C(19d) .65670(10) -.02043(5) -.1978(2) .0307(6)
C(20d) .66170(10) -.05328(5) -.3137(2) .0399(6)
C(21d) .63840(10) -.04332(5) -.4509(2) .0478(7)
C(22d) .61000(10) -.00050(5) -.4722(2) .0509(7)
C(23d) .60500(10) .03235(5) -.3563(2) .0512(7)
C(24d) .62840(10) .02239(5) -.2191(2) .0413(6)
C(25d) .60770(9) -.08848(6) .0217(2) .0311(6)
C(26d) .60007(9) -.13733(6) -.0459(2) .0433(7)
C(27d) .53720(9) -.18068(6) -.0185(2) .0531(8)
C(28d) .48196(9) -.17517(6) .0766(2) .0541(8)
C(29d) .48959(9) -.12632(6) .1442(2) .0539(8)
C(30d) .55246(9) -.08297(6) .1168(2) .0429(7)
C(31d) .78070(10) -.04908(7) -.0163(2) .0376(6)
C(32d) .83410(10) -.03556(7) -.1194(2) .0472(7)
C(33d) .90970(10) -.04699(7) -.1084(2) .0611(8)
C(34d) .93190(10) -.07195(7) .0058(2) .0673(9)
C(35d) .87860(10) -.08547(7) .1089(2) .0638(9)
C(36d) .80300(10) -.07404(7) .0979(2) .0481(7)
H1(C6a) .363 .159 .549 ?
H2(C6a) .399 .207 .667 ?
H3(C6a) .437 .208 .521 ?
H1(C8a) .259 .240 .072 ?
H2(C8a) .228 .183 .114 ?
H1(C9a) .118 .207 .020 ?
H2(C9a) .141 .255 .138 ?
H3(C9a) .110 .197 .180 ?
H(C2c) .580 .517 .983 ?
H(C3c) .537 .574 1.135 ?
H(C4c) .609 .604 1.365 ?
H(C5c) .725 .576 1.443 ?
H(C6c) .768 .518 1.291 ?
H(C8c) .887 .525 1.062 ?
H(C9c) 1.002 .502 1.168 ?
H(C10c) .982 .419 1.247 ?
H(C11c) .847 .359 1.218 ?
H(C12c) .732 .382 1.112 ?
H(C14c) .647 .414 .731 ?
H(C15c) .542 .334 .662 ?
H(C16c) .461 .291 .832 ?
H(C17c) .487 .328 1.071 ?
H(C18c) .592 .408 1.139 ?
H(C20c) .861 .641 .663 ?
H(C21c) .945 .642 .478 ?
H(C22c) .966 .564 .386 ?
H(C23c) .902 .485 .479 ?
H(C24c) .819 .484 .664 ?
H(C26c) .600 .504 .716 ?
H(C27c) .480 .525 .624 ?
H(C28c) .486 .612 .599 ?
H(C29c) .613 .679 .666 ?
H(C30c) .733 .658 .758 ?
H(C32c) .940 .605 .913 ?
H(C33c) 1.019 .666 1.104 ?
H(C34c) .951 .707 1.259 ?
H(C35c) .804 .688 1.222 ?
H(C36c) .725 .628 1.031 ?
H1(C6b) .197 .659 .244 ?
H2(C6b) .115 .616 .269 ?
H3(C6b) .202 .606 .297 ?
H1(C8b) .129 .774 .632 ?
H2(C8b) .039 .742 .560 ?
H1(C9b) .035 .766 .797 ?
H2(C9b) .101 .737 .841 ?
H3(C9b) .011 .705 .768 ?
H(C2d) .576 .066 .140 ?
H(C3d) .499 .107 .276 ?
H(C4d) .566 .164 .480 ?
H(C5d) .711 .180 .549 ?
H(C6d) .788 .138 .413 ?
H(C8d) .774 .002 .355 ?
H(C9d) .886 .002 .524 ?
H(C10d) 1.015 .067 .538 ?
H(C11d) 1.032 .133 .382 ?
H(C12d) .920 .133 .213 ?
H(C14d) .719 .165 .069 ?
H(C15d) .765 .218 -.111 ?
H(C16d) .856 .197 -.263 ?
H(C17d) .901 .123 -.233 ?
H(C18d) .855 .070 -.053 ?
H(C20d) .681 -.083 -.299 ?
H(C21d) .642 -.066 -.532 ?
H(C22d) .594 .006 -.568 ?
H(C23d) .585 .062 -.371 ?
H(C24d) .625 .045 -.138 ?
H(C26d) .638 -.141 -.112 ?
H(C27d) .532 -.215 -.065 ?
H(C28d) .438 -.205 .096 ?
H(C29d) .451 -.122 .210 ?
H(C30d) .558 -.049 .164 ?
H(C32d) .819 -.018 -.199 ?
H(C33d) .947 -.038 -.180 ?
H(C34d) .984 -.080 .014 ?
H(C35d) .894 -.103 .188 ?
H(C36d) .766 -.083 .170 ?

loop_
_geom_bond_atom_site_label_1
_geom_bond_atom_site_label_2
_geom_bond_distance
Fe(a) C(1a) 1.765(3)
Fe(a) C(2a) 1.749(3)
Fe(a) C(3a) 1.773(4)
Fe(a) C(4a) 1.764(3)
Fe(a) C(5a) 2.164(3)
C(1a) O(1a) 1.146(4)
C(2a) O(2a) 1.167(4)
C(3a) O(3a) 1.147(5)
C(4a) O(4a) 1.143(4)
C(5a) C(6a) 1.542(5)
C(5a) C(7a) 1.466(4)
C(5a) H(C5a) 0.974(6)
C(7a) O(5a) 1.202(4)
C(7a) O(6a) 1.367(4)
O(6a) C(8a) 1.447(4)
C(8a) C(9a) 1.451(6)
N(1) P(1) 1.581(2)
N(1) P(2) 1.570(2)
P(1) C(1c) 1.796(2)
P(1) C(7c) 1.794(2)
P(1) C(13c) 1.7810(10)
P(2) C(19c) 1.793(2)
P(2) C(25c) 1.802(2)
P(2) C(31c) 1.7980(10)
Fe(b) C(1b) 1.776(3)
Fe(b) C(2b) 1.777(3)
Fe(b) C(3b) 1.773(3)
Fe(b) C(4b) 1.762(3)
Fe(b) C(5b) 2.188(3)
C(1b) O(1b) 1.156(4)
C(2b) O(2b) 1.158(4)
C(3b) O(3b) 1.159(4)
C(4b) O(4b) 1.151(4)
C(5b) C(6b) 1.507(4)
C(5b) C(7b) 1.469(5)
C(5b) H(C5b) 0.97(2)
C(7b) O(5b) 1.211(4)
C(7b) O(6b) 1.353(4)
O(6b) C(8b) 1.433(5)
C(8b) C(9b) 1.476(6)
N(2) P(3) 1.579(2)
N(2) P(4) 1.576(2)
P(3) C(1d) 1.781(2)
P(3) C(7d) 1.796(2)
P(3) C(13d) 1.790(2)
P(4) C(19d) 1.799(2)
P(4) C(25d) 1.791(2)
P(4) C(31d) 1.789(2)
